data_7152493
loop_
_publ_author_name
'Hashimoto, Yoshimitsu'
'Takada, Akiomi'
'Takikawa, Hiroshi'
'Suzuki, Keisuke'

_publ_section_title
;
 Synthesis of isoxazoles en route to semi-aromatized polyketides:
 dehydrogenation of benzonitrile oxide-para-quinone acetal cycloadducts.
;
_journal_issue 30
_journal_name_full 'Organic &amp; biomolecular chemistry'
_journal_page_first 6003
_journal_page_last 6009
_journal_paper_doi 10.1039/c2ob25423a
_journal_volume 10
_journal_year 2012
_chemical_formula_moiety 'C13 H15 N O5'
_chemical_formula_sum 'C13 H15 N O5'
_chemical_formula_weight 265.26
_chemical_name_systematic
;
?
;
_space_group_IT_number 61
_symmetry_cell_setting orthorhombic
_symmetry_space_group_name_Hall '-P 2ac 2ab'
_symmetry_space_group_name_H-M 'P b c a'
_atom_sites_solution_hydrogens geom
_atom_sites_solution_primary direct
_atom_sites_solution_secondary difmap
_audit_creation_method SHELXL-97
_cell_angle_alpha 90.00
_cell_angle_beta 90.00
_cell_angle_gamma 90.00
_cell_formula_units_Z 8
_cell_length_a 13.0620(11)
_cell_length_b 12.0982(8)
_cell_length_c 16.2166(13)
_cell_measurement_reflns_used 23309
_cell_measurement_temperature 169(2)
_cell_measurement_theta_max 27.47
_cell_measurement_theta_min 3.12
_cell_volume 2562.7(3)
_computing_cell_refinement 'PROCESS-AUTO (Rigaku, 1998)'
_computing_data_collection 'PROCESS-AUTO (Rigaku, 1998)'
_computing_data_reduction 'PROCESS-AUTO (Rigaku, 1998)'
_computing_molecular_graphics 'ORTEP-3 (Farrugia, 2008)'
_computing_publication_material 'SHELXL-97 (Sheldrick, 1997)'
_computing_structure_refinement 'SHELXL-97 (Sheldrick, 1997)'
_computing_structure_solution 'SIR-2004 (Burla, 2005)'
_diffrn_ambient_temperature 169(2)
_diffrn_measured_fraction_theta_full 0.995
_diffrn_measured_fraction_theta_max 0.995
_diffrn_measurement_device_type 'Rigaku R-AXIS RAPID IP Area Detector System'
_diffrn_measurement_method '\w scans'
_diffrn_radiation_monochromator graphite
_diffrn_radiation_source 'rotating anode X-ray tube'
_diffrn_radiation_type MoK\a
_diffrn_radiation_wavelength 0.71075
_diffrn_reflns_av_R_equivalents 0.0418
_diffrn_reflns_av_sigmaI/netI 0.0251
_diffrn_reflns_limit_h_max 16
_diffrn_reflns_limit_h_min -16
_diffrn_reflns_limit_k_max 14
_diffrn_reflns_limit_k_min -15
_diffrn_reflns_limit_l_max 20
_diffrn_reflns_limit_l_min -20
_diffrn_reflns_number 23309
_diffrn_reflns_theta_full 27.47
_diffrn_reflns_theta_max 27.47
_diffrn_reflns_theta_min 3.12
_diffrn_standards_number 3
_exptl_absorpt_coefficient_mu 0.106
_exptl_absorpt_correction_T_max 0.9487
_exptl_absorpt_correction_T_min 0.9389
_exptl_absorpt_correction_type multi-scan
_exptl_absorpt_process_details 'absorption was corrected by ABSCOR'
_exptl_crystal_colour colorless
_exptl_crystal_density_diffrn 1.375
_exptl_crystal_density_method 'not measured'
_exptl_crystal_description block
_exptl_crystal_F_000 1120
_exptl_crystal_size_max 0.60
_exptl_crystal_size_mid 0.50
_exptl_crystal_size_min 0.50
_refine_diff_density_max 0.211
_refine_diff_density_min -0.198
_refine_diff_density_rms 0.039
_refine_ls_extinction_method none
_refine_ls_goodness_of_fit_ref 1.059
_refine_ls_hydrogen_treatment constr
_refine_ls_matrix_type full
_refine_ls_number_parameters 172
_refine_ls_number_reflns 2912
_refine_ls_number_restraints 0
_refine_ls_restrained_S_all 1.059
_refine_ls_R_factor_all 0.0562
_refine_ls_R_factor_gt 0.0440
_refine_ls_shift/su_max 0.000
_refine_ls_shift/su_mean 0.000
_refine_ls_structure_factor_coef Fsqd
_refine_ls_weighting_details 'calc w=1/[\s^2^(Fo^2^)+(0.0638P)^2^+0.5373P] where P=(Fo^2^+2Fc^2^)/3'
_refine_ls_weighting_scheme calc
_refine_ls_wR_factor_gt 0.1169
_refine_ls_wR_factor_ref 0.1234
_reflns_number_gt 2304
_reflns_number_total 2912
_reflns_threshold_expression >2sigma(I)
_cod_data_source_file c2ob25423a.txt
_cod_data_source_block shelxl_2c
_cod_depositor_comments
;
The following automatic conversions were performed:

'_symmetry_cell_setting' tag value 'orthorohmbic' was replaced with
'orthorhombic' value as specified in the replacement file
'/home/robertas/cod-tools/perl-scripts/inputs/replacement_values.lst'.

Automatic conversion script
Id: cif_fix_values 3143 2015-03-26 13:38:13Z robertas 
;
_cod_original_sg_symbol_H-M 'P bca'
_cod_database_code 7152493

loop_
_symmetry_equiv_pos_as_xyz
'x, y, z'
'-x+1/2, y+1/2, z'
'x, -y+1/2, z+1/2'
'-x+1/2, -y, z+1/2'
'-x, -y, -z'
'x-1/2, -y-1/2, -z'
'-x, y-1/2, -z-1/2'
'x-1/2, y, -z-1/2'

loop_
_atom_site_label
_atom_site_type_symbol
_atom_site_fract_x
_atom_site_fract_y
_atom_site_fract_z
_atom_site_U_iso_or_equiv
_atom_site_adp_type
_atom_site_occupancy
_atom_site_symmetry_multiplicity
_atom_site_calc_flag
_atom_site_refinement_flags
O1 O -0.06556(8) 0.16977(10) 0.71797(7) 0.0492(3) Uani 1 1 d .
O2 O 0.15926(12) 0.01815(13) 0.84921(8) 0.0709(4) Uani 1 1 d .
O3 O 0.21718(8) -0.06721(8) 0.60222(8) 0.0474(3) Uani 1 1 d .
O4 O 0.29643(7) 0.10216(8) 0.58227(7) 0.0420(3) Uani 1 1 d .
O5 O 0.12580(10) 0.11434(10) 0.41709(7) 0.0541(3) Uani 1 1 d .
N1 N 0.13277(10) 0.04342(10) 0.77843(8) 0.0416(3) Uani 1 1 d .
C1 C -0.02666(11) 0.15798(11) 0.64036(9) 0.0369(3) Uani 1 1 d .
C2 C 0.06846(10) 0.10289(10) 0.63579(8) 0.0312(3) Uani 1 1 d .
C3 C 0.11812(11) 0.08752(10) 0.56009(8) 0.0324(3) Uani 1 1 d .
C4 C 0.07170(12) 0.12879(11) 0.48870(9) 0.0377(3) Uani 1 1 d .
C5 C -0.02319(12) 0.18027(11) 0.49318(10) 0.0434(4) Uani 1 1 d .
H5 H -0.0551 0.2059 0.4441 0.052 Uiso 1 1 calc R
C6 C -0.07205(11) 0.19473(12) 0.56849(11) 0.0425(4) Uani 1 1 d .
H6 H -0.1370 0.2300 0.5706 0.051 Uiso 1 1 calc R
C7 C 0.11199(10) 0.06565(11) 0.71211(9) 0.0352(3) Uani 1 1 d .
C8 C 0.22000(11) 0.02966(11) 0.55417(9) 0.0348(3) Uani 1 1 d .
H8 H 0.2338 0.0097 0.4954 0.042 Uiso 1 1 calc R
C9 C 0.31196(13) -0.12697(13) 0.59442(13) 0.0548(5) Uani 1 1 d .
H9A H 0.3212 -0.1508 0.5365 0.066 Uiso 1 1 calc R
H9B H 0.3097 -0.1939 0.6295 0.066 Uiso 1 1 calc R
C10 C 0.39976(12) -0.05629(13) 0.61975(11) 0.0464(4) Uani 1 1 d .
H10A H 0.4650 -0.0948 0.6080 0.056 Uiso 1 1 calc R
H10B H 0.3963 -0.0416 0.6797 0.056 Uiso 1 1 calc R
C11 C 0.39577(12) 0.05120(14) 0.57292(14) 0.0567(5) Uani 1 1 d .
H11A H 0.4494 0.1018 0.5939 0.068 Uiso 1 1 calc R
H11B H 0.4094 0.0373 0.5138 0.068 Uiso 1 1 calc R
C12 C -0.16096(14) 0.22694(17) 0.72534(13) 0.0637(5) Uani 1 1 d .
H12A H -0.1547 0.3007 0.7008 0.076 Uiso 1 1 calc R
H12B H -0.1791 0.2340 0.7837 0.076 Uiso 1 1 calc R
H12C H -0.2145 0.1854 0.6965 0.076 Uiso 1 1 calc R
C13 C 0.08504(17) 0.16026(17) 0.34375(11) 0.0630(5) Uani 1 1 d .
H13A H 0.0151 0.1330 0.3355 0.076 Uiso 1 1 calc R
H13B H 0.1277 0.1385 0.2968 0.076 Uiso 1 1 calc R
H13C H 0.0840 0.2410 0.3483 0.076 Uiso 1 1 calc R

loop_
_atom_site_aniso_label
_atom_site_aniso_U_11
_atom_site_aniso_U_22
_atom_site_aniso_U_33
_atom_site_aniso_U_23
_atom_site_aniso_U_13
_atom_site_aniso_U_12
O1 0.0342(6) 0.0556(7) 0.0577(7) 0.0003(5) 0.0085(5) 0.0092(5)
O2 0.0798(10) 0.0881(10) 0.0448(7) 0.0161(6) -0.0196(6) -0.0035(8)
O3 0.0369(6) 0.0219(5) 0.0832(9) 0.0061(5) 0.0104(5) 0.0019(4)
O4 0.0320(5) 0.0251(5) 0.0688(7) 0.0045(4) -0.0011(5) -0.0008(4)
O5 0.0720(8) 0.0539(7) 0.0363(6) 0.0028(5) -0.0014(5) 0.0051(6)
N1 0.0396(7) 0.0434(7) 0.0418(8) 0.0008(5) -0.0040(5) 0.0012(5)
C1 0.0309(7) 0.0287(6) 0.0510(9) 0.0010(6) -0.0010(6) -0.0036(5)
C2 0.0301(7) 0.0240(6) 0.0396(7) -0.0009(5) -0.0036(5) -0.0033(5)
C3 0.0354(7) 0.0228(6) 0.0389(7) -0.0022(5) -0.0038(6) -0.0043(5)
C4 0.0470(8) 0.0265(6) 0.0397(8) 0.0005(5) -0.0059(6) -0.0066(6)
C5 0.0455(9) 0.0304(7) 0.0544(9) 0.0102(6) -0.0183(7) -0.0065(6)
C6 0.0297(7) 0.0332(7) 0.0646(10) 0.0056(7) -0.0080(7) -0.0017(6)
C7 0.0318(7) 0.0336(7) 0.0401(8) -0.0037(6) 0.0007(6) 0.0014(5)
C8 0.0398(8) 0.0297(7) 0.0347(7) -0.0040(5) 0.0008(5) 0.0010(6)
C9 0.0467(9) 0.0267(7) 0.0909(14) 0.0036(7) 0.0154(9) 0.0087(6)
C10 0.0391(8) 0.0399(8) 0.0602(10) 0.0102(7) 0.0056(7) 0.0108(6)
C11 0.0333(8) 0.0391(8) 0.0977(15) 0.0186(9) 0.0073(8) 0.0019(6)
C12 0.0384(9) 0.0679(12) 0.0847(14) 0.0049(10) 0.0182(9) 0.0140(8)
C13 0.0798(14) 0.0696(12) 0.0397(10) 0.0111(8) -0.0120(8) -0.0249(10)

loop_
_atom_type_symbol
_atom_type_description
_atom_type_scat_dispersion_real
_atom_type_scat_dispersion_imag
_atom_type_scat_source
C C 0.0033 0.0016 'International Tables Vol C Tables 4.2.6.8 and 6.1.1.4'
H H 0.0000 0.0000 'International Tables Vol C Tables 4.2.6.8 and 6.1.1.4'
N N 0.0061 0.0033 'International Tables Vol C Tables 4.2.6.8 and 6.1.1.4'
O O 0.0106 0.0060 'International Tables Vol C Tables 4.2.6.8 and 6.1.1.4'

loop_
_geom_angle_atom_site_label_1
_geom_angle_atom_site_label_2
_geom_angle_atom_site_label_3
_geom_angle
C1 O1 C12 116.87(13)
C8 O3 C9 110.31(11)
C8 O4 C11 109.74(11)
C4 O5 C13 117.88(15)
C7 N1 O2 177.37(16)
O1 C1 C6 125.78(14)
O1 C1 C2 115.18(12)
C6 C1 C2 119.04(14)
C3 C2 C1 121.08(13)
C3 C2 C7 122.06(12)
C1 C2 C7 116.85(12)
C4 C3 C2 118.50(13)
C4 C3 C8 119.73(13)
C2 C3 C8 121.77(12)
O5 C4 C5 124.16(14)
O5 C4 C3 115.61(14)
C5 C4 C3 120.23(14)
C6 C5 C4 120.83(14)
C6 C5 H5 119.6
C4 C5 H5 119.6
C1 C6 C5 120.27(14)
C1 C6 H6 119.9
C5 C6 H6 119.9
N1 C7 C2 168.87(15)
O4 C8 O3 111.03(12)
O4 C8 C3 108.47(10)
O3 C8 C3 109.17(11)
O4 C8 H8 109.4
O3 C8 H8 109.4
C3 C8 H8 109.4
O3 C9 C10 110.48(12)
O3 C9 H9A 109.6
C10 C9 H9A 109.6
O3 C9 H9B 109.6
C10 C9 H9B 109.6
H9A C9 H9B 108.1
C9 C10 C11 109.27(14)
C9 C10 H10A 109.8
C11 C10 H10A 109.8
C9 C10 H10B 109.8
C11 C10 H10B 109.8
H10A C10 H10B 108.3
O4 C11 C10 110.27(13)
O4 C11 H11A 109.6
C10 C11 H11A 109.6
O4 C11 H11B 109.6
C10 C11 H11B 109.6
H11A C11 H11B 108.1
O1 C12 H12A 109.5
O1 C12 H12B 109.5
H12A C12 H12B 109.5
O1 C12 H12C 109.5
H12A C12 H12C 109.5
H12B C12 H12C 109.5
O5 C13 H13A 109.5
O5 C13 H13B 109.5
H13A C13 H13B 109.5
O5 C13 H13C 109.5
H13A C13 H13C 109.5
H13B C13 H13C 109.5

loop_
_geom_bond_atom_site_label_1
_geom_bond_atom_site_label_2
_geom_bond_distance
O1 C1 1.3647(19)
O1 C12 1.4302(19)
O2 N1 1.2371(17)
O3 C8 1.4077(17)
O3 C9 1.4392(18)
O4 C8 1.4048(17)
O4 C11 1.4446(19)
O5 C4 1.3706(19)
O5 C13 1.416(2)
N1 C7 1.1415(18)
C1 C6 1.381(2)
C1 C2 1.4119(19)
C2 C3 1.4007(19)
C2 C7 1.435(2)
C3 C4 1.399(2)
C3 C8 1.5068(19)
C4 C5 1.389(2)
C5 C6 1.389(2)
C5 H5 0.9500
C6 H6 0.9500
C8 H8 1.0000
C9 C10 1.488(2)
C9 H9A 0.9900
C9 H9B 0.9900
C10 C11 1.507(2)
C10 H10A 0.9900
C10 H10B 0.9900
C11 H11A 0.9900
C11 H11B 0.9900
C12 H12A 0.9800
C12 H12B 0.9800
C12 H12C 0.9800
C13 H13A 0.9800
C13 H13B 0.9800
C13 H13C 0.9800

loop_
_geom_torsion_atom_site_label_1
_geom_torsion_atom_site_label_2
_geom_torsion_atom_site_label_3
_geom_torsion_atom_site_label_4
_geom_torsion
C12 O1 C1 C6 -1.1(2)
C12 O1 C1 C2 178.90(13)
O1 C1 C2 C3 -178.49(12)
C6 C1 C2 C3 1.53(19)
O1 C1 C2 C7 0.43(17)
C6 C1 C2 C7 -179.55(12)
C1 C2 C3 C4 0.46(18)
C7 C2 C3 C4 -178.40(12)
C1 C2 C3 C8 179.55(12)
C7 C2 C3 C8 0.69(19)
C13 O5 C4 C5 3.7(2)
C13 O5 C4 C3 -176.41(13)
C2 C3 C4 O5 177.88(11)
C8 C3 C4 O5 -1.22(18)
C2 C3 C4 C5 -2.22(19)
C8 C3 C4 C5 178.68(12)
O5 C4 C5 C6 -178.11(13)
C3 C4 C5 C6 2.0(2)
O1 C1 C6 C5 178.24(13)
C2 C1 C6 C5 -1.8(2)
C4 C5 C6 C1 0.0(2)
O2 N1 C7 C2 -169(3)
C3 C2 C7 N1 178.5(7)
C1 C2 C7 N1 -0.4(8)
C11 O4 C8 O3 63.29(16)
C11 O4 C8 C3 -176.75(12)
C9 O3 C8 O4 -63.28(16)
C9 O3 C8 C3 177.18(13)
C4 C3 C8 O4 103.79(14)
C2 C3 C8 O4 -75.28(15)
C4 C3 C8 O3 -135.09(13)
C2 C3 C8 O3 45.83(16)
C8 O3 C9 C10 57.87(19)
O3 C9 C10 C11 -52.8(2)
C8 O4 C11 C10 -58.00(19)
C9 C10 C11 O4 53.0(2)
